data_7113375
loop_
_publ_author_name
'May, Caleb M.'
'Archibald, Stephen J.'
'Bridgeman, Adam J.'
'Empson, Christopher J.'
'Hubin, Timothy J.'

_publ_section_title
;
 Rigidity extremes in coordination chemistry: a fine energetic balance in
 the isolation of a trapped ligand inversion intermediate.
;
_journal_issue 16
_journal_name_full 'Chemical communications (Cambridge, England)'
_journal_page_first 1880
_journal_page_last 1881
_journal_paper_doi 10.1039/b405358c
_journal_year 2004
_chemical_formula_sum 'C18 H34 Cl2 Cu N4'
_chemical_formula_weight 440.93
_chemical_name_systematic
;
?
;
_space_group_IT_number 14
_symmetry_cell_setting monoclinic
_symmetry_space_group_name_Hall '-P 2yn'
_symmetry_space_group_name_H-M 'P 1 21/n 1'
_atom_sites_solution_hydrogens geom
_atom_sites_solution_primary direct
_atom_sites_solution_secondary difmap
_audit_creation_method SHELXL-97
_cell_angle_alpha 90.00
_cell_angle_beta 97.997(8)
_cell_angle_gamma 90.00
_cell_formula_units_Z 4
_cell_length_a 8.5250(8)
_cell_length_b 18.9082(17)
_cell_length_c 12.7881(13)
_cell_measurement_temperature 150(2)
_cell_volume 2041.3(3)
_computing_cell_refinement X-AREA
_computing_data_collection X-AREA
_computing_data_reduction X-RED
_computing_molecular_graphics 'ORTEP II (Johnson, 1976)'
_computing_publication_material 'SHELXL 97 (Sheldrick, 1997)'
_computing_structure_refinement 'SHELXL-97 (Sheldrick, 1997)'
_computing_structure_solution 'SHELXS-97 (Sheldrick, 1990)'
_diffrn_ambient_temperature 150(2)
_diffrn_measured_fraction_theta_full 0.993
_diffrn_measured_fraction_theta_max 0.993
_diffrn_measurement_device_type 'Stoe IPDSII image plate'
_diffrn_measurement_method '275 frames at 1^o intervals, exposure time 1 minute'
_diffrn_radiation_monochromator graphite
_diffrn_radiation_source 'fine-focus sealed tube'
_diffrn_radiation_type MoK\a
_diffrn_radiation_wavelength 0.71073
_diffrn_reflns_av_R_equivalents 0.0703
_diffrn_reflns_av_sigmaI/netI 0.0627
_diffrn_reflns_limit_h_max 13
_diffrn_reflns_limit_h_min -13
_diffrn_reflns_limit_k_max 30
_diffrn_reflns_limit_k_min -29
_diffrn_reflns_limit_l_max 18
_diffrn_reflns_limit_l_min -20
_diffrn_reflns_number 45368
_diffrn_reflns_theta_full 34.72
_diffrn_reflns_theta_max 34.72
_diffrn_reflns_theta_min 2.64
_exptl_absorpt_coefficient_mu 1.341
_exptl_absorpt_correction_type none
_exptl_crystal_colour green
_exptl_crystal_density_diffrn 1.435
_exptl_crystal_density_method 'not measured'
_exptl_crystal_description block
_exptl_crystal_F_000 932
_exptl_crystal_size_max 0.3
_exptl_crystal_size_mid 0.3
_exptl_crystal_size_min 0.2
_refine_diff_density_max 0.607
_refine_diff_density_min -0.897
_refine_diff_density_rms 0.097
_refine_ls_extinction_coef 0.0066(5)
_refine_ls_extinction_expression Fc^*^==kFc[1+0.001xFc^2^\l^3^/sin(2\q)]^-1/4^
_refine_ls_extinction_method SHELXL
_refine_ls_goodness_of_fit_ref 0.853
_refine_ls_hydrogen_treatment constr
_refine_ls_matrix_type full
_refine_ls_number_parameters 261
_refine_ls_number_reflns 8731
_refine_ls_number_restraints 0
_refine_ls_restrained_S_all 0.853
_refine_ls_R_factor_all 0.0640
_refine_ls_R_factor_gt 0.0354
_refine_ls_shift/su_max 0.056
_refine_ls_shift/su_mean 0.004
_refine_ls_structure_factor_coef Fsqd
_refine_ls_weighting_details 'calc w==1/[\s^2^(Fo^2^)+(0.0483P)^2^+0.0000P] where P==(Fo^2^+2Fc^2^)/3'
_refine_ls_weighting_scheme calc
_refine_ls_wR_factor_gt 0.0792
_refine_ls_wR_factor_ref 0.0856
_reflns_number_gt 5636
_reflns_number_total 8731
_reflns_threshold_expression >2sigma(I)
_cod_data_source_file b405358c.txt
_cod_data_source_block sja68
_cod_original_sg_symbol_H-M P21/n
_cod_database_code 7113375

loop_
_symmetry_equiv_pos_as_xyz
'x, y, z'
'-x+1/2, y+1/2, -z+1/2'
'-x, -y, -z'
'x-1/2, -y-1/2, z-1/2'

loop_
_atom_site_label
_atom_site_type_symbol
_atom_site_fract_x
_atom_site_fract_y
_atom_site_fract_z
_atom_site_U_iso_or_equiv
_atom_site_adp_type
_atom_site_occupancy
_atom_site_symmetry_multiplicity
_atom_site_calc_flag
_atom_site_refinement_flags
Cl1 Cl 0.34837(4) 0.29471(3) 0.37576(3) 0.02897(9) Uani 1 1 d .
Cl2 Cl 0.65010(4) 0.23609(2) 0.24851(3) 0.02466(8) Uani 1 1 d .
N1 N 0.81721(13) 0.20931(6) 0.49577(10) 0.0170(2) Uani 1 1 d .
N2 N 0.77577(13) 0.34148(7) 0.47165(10) 0.0172(2) Uani 1 1 d .
N3 N 0.70665(14) 0.36410(7) 0.64972(10) 0.0193(2) Uani 1 1 d .
N4 N 0.59186(13) 0.22874(7) 0.57160(10) 0.0172(2) Uani 1 1 d .
C1 C 0.76500(14) 0.24291(7) 0.59102(10) 0.0159(2) Uani 1 1 d .
H1 H 0.8166 0.2208 0.6582 0.019(4) Uiso 1 1 calc R
C2 C 0.79914(15) 0.32241(7) 0.58677(11) 0.0166(2) Uani 1 1 d .
H2 H 0.9134 0.3299 0.6147 0.014(4) Uiso 1 1 calc R
C3 C 0.96230(15) 0.24315(8) 0.46789(12) 0.0203(3) Uani 1 1 d .
H3A H 1.0027 0.2160 0.4110 0.021(5) Uiso 1 1 calc R
H3B H 1.0455 0.2439 0.5302 0.016(4) Uiso 1 1 calc R
C4 C 0.92217(16) 0.31889(8) 0.43066(12) 0.0198(3) Uani 1 1 d .
H4A H 1.0106 0.3510 0.4571 0.035(6) Uiso 1 1 calc R
H4B H 0.9060 0.3208 0.3525 0.017(4) Uiso 1 1 calc R
C5 C 0.73918(18) 0.41834(8) 0.45831(12) 0.0216(3) Uani 1 1 d .
H5 H 0.6233 0.4241 0.4613 0.024(5) Uiso 1 1 calc R
C6 C 0.8269(2) 0.45970(9) 0.55159(13) 0.0255(3) Uani 1 1 d .
H6A H 0.8125 0.5111 0.5386 0.032(5) Uiso 1 1 calc R
H6B H 0.9416 0.4491 0.5584 0.029(5) Uiso 1 1 calc R
C7 C 0.76290(19) 0.43946(8) 0.65540(13) 0.0240(3) Uani 1 1 d .
C8 C 0.53620(17) 0.34988(8) 0.62799(13) 0.0219(3) Uani 1 1 d .
H8A H 0.4952 0.3645 0.5549 0.024(5) Uiso 1 1 calc R
H8B H 0.4799 0.3775 0.6770 0.019(4) Uiso 1 1 calc R
C9 C 0.50642(17) 0.27200(9) 0.64158(13) 0.0223(3) Uani 1 1 d .
H9A H 0.5413 0.2584 0.7159 0.030(5) Uiso 1 1 calc R
H9B H 0.3914 0.2625 0.6255 0.024(5) Uiso 1 1 calc R
C10 C 0.56697(17) 0.15124(8) 0.59064(13) 0.0217(3) Uani 1 1 d .
H10 H 0.6143 0.1395 0.6646 0.019(5) Uiso 1 1 calc R
C11 C 0.65099(18) 0.10781(8) 0.51415(13) 0.0233(3) Uani 1 1 d .
H11A H 0.5883 0.1109 0.4431 0.025(5) Uiso 1 1 calc R
H11B H 0.6516 0.0576 0.5364 0.029(5) Uiso 1 1 calc R
C12 C 0.82194(17) 0.12998(8) 0.50558(12) 0.0209(3) Uani 1 1 d .
C13 C 0.7700(2) 0.44535(9) 0.35057(14) 0.0276(3) Uani 1 1 d .
H13A H 0.7105 0.4166 0.2949 0.026(5) Uiso 1 1 calc R
H13B H 0.8835 0.4421 0.3456 0.030(5) Uiso 1 1 calc R
H13C H 0.7359 0.4948 0.3421 0.031(5) Uiso 1 1 calc R
C14 C 0.8937(2) 0.44497(10) 0.75002(14) 0.0312(4) Uani 1 1 d .
H14A H 0.9802 0.4126 0.7400 0.032(5) Uiso 1 1 calc R
H14B H 0.8507 0.4322 0.8147 0.035(6) Uiso 1 1 calc R
H14C H 0.9339 0.4936 0.7559 0.044(7) Uiso 1 1 calc R
C15 C 0.6290(2) 0.49015(10) 0.67215(16) 0.0335(4) Uani 1 1 d .
H15A H 0.5445 0.4870 0.6119 0.040(6) Uiso 1 1 calc R
H15B H 0.6699 0.5386 0.6782 0.039(6) Uiso 1 1 calc R
H15C H 0.5867 0.4773 0.7370 0.038(6) Uiso 1 1 calc R
C16 C 0.39115(19) 0.13220(10) 0.57622(15) 0.0305(4) Uani 1 1 d .
H16A H 0.3376 0.1599 0.6256 0.056(8) Uiso 1 1 calc R
H16B H 0.3791 0.0817 0.5902 0.052(7) Uiso 1 1 calc R
H16C H 0.3439 0.1428 0.5036 0.041(6) Uiso 1 1 calc R
C17 C 0.8681(2) 0.09706(9) 0.40432(15) 0.0291(3) Uani 1 1 d .
H17A H 0.9772 0.1104 0.3971 0.042(6) Uiso 1 1 calc R
H17B H 0.7965 0.1144 0.3431 0.046(7) Uiso 1 1 calc R
H17C H 0.8602 0.0455 0.4082 0.047(7) Uiso 1 1 calc R
C18 C 0.9382(2) 0.10471(9) 0.60066(14) 0.0272(3) Uani 1 1 d .
H18A H 1.0457 0.1199 0.5924 0.053(7) Uiso 1 1 calc R
H18B H 0.9349 0.0530 0.6048 0.039(6) Uiso 1 1 calc R
H18C H 0.9083 0.1251 0.6655 0.049(7) Uiso 1 1 calc R
Cu1 Cu 0.597026(18) 0.252908(10) 0.413185(14) 0.01688(5) Uani 1 1 d .

loop_
_atom_site_aniso_label
_atom_site_aniso_U_11
_atom_site_aniso_U_22
_atom_site_aniso_U_33
_atom_site_aniso_U_23
_atom_site_aniso_U_13
_atom_site_aniso_U_12
Cl1 0.01911(15) 0.0479(2) 0.01900(17) -0.00060(16) -0.00042(12) 0.00794(15)
Cl2 0.01886(13) 0.0420(2) 0.01320(14) -0.00095(14) 0.00256(11) -0.00226(13)
N1 0.0167(5) 0.0200(6) 0.0148(5) -0.0005(4) 0.0040(4) 0.0011(4)
N2 0.0170(5) 0.0210(6) 0.0138(5) 0.0019(4) 0.0028(4) -0.0001(4)
N3 0.0209(5) 0.0210(6) 0.0162(6) -0.0014(5) 0.0036(4) 0.0025(4)
N4 0.0147(5) 0.0216(5) 0.0157(5) -0.0004(4) 0.0033(4) -0.0004(4)
C1 0.0152(5) 0.0216(6) 0.0108(5) 0.0004(5) 0.0016(4) 0.0010(5)
C2 0.0154(5) 0.0206(6) 0.0135(6) 0.0008(5) 0.0017(4) 0.0012(4)
C3 0.0140(5) 0.0298(8) 0.0180(6) 0.0007(6) 0.0048(4) 0.0013(5)
C4 0.0162(5) 0.0265(7) 0.0174(6) 0.0004(5) 0.0051(5) -0.0024(5)
C5 0.0239(6) 0.0229(7) 0.0180(7) 0.0035(6) 0.0024(5) 0.0013(5)
C6 0.0333(8) 0.0213(7) 0.0219(8) 0.0013(6) 0.0038(6) -0.0026(6)
C7 0.0306(7) 0.0213(7) 0.0198(7) -0.0024(6) 0.0026(6) 0.0007(6)
C8 0.0197(6) 0.0274(7) 0.0193(7) -0.0017(6) 0.0057(5) 0.0043(5)
C9 0.0191(6) 0.0300(7) 0.0194(7) 0.0003(6) 0.0083(5) 0.0007(5)
C10 0.0223(6) 0.0239(7) 0.0194(7) 0.0026(6) 0.0049(5) -0.0033(5)
C11 0.0254(7) 0.0218(7) 0.0227(7) -0.0006(6) 0.0039(6) -0.0021(5)
C12 0.0228(6) 0.0206(7) 0.0196(7) 0.0005(5) 0.0037(5) 0.0034(5)
C13 0.0335(8) 0.0290(8) 0.0202(8) 0.0067(6) 0.0034(6) -0.0009(6)
C14 0.0390(9) 0.0305(9) 0.0223(8) -0.0048(7) -0.0015(7) -0.0057(7)
C15 0.0446(10) 0.0256(8) 0.0318(10) -0.0036(7) 0.0100(8) 0.0073(7)
C16 0.0250(7) 0.0335(8) 0.0345(10) -0.0012(7) 0.0092(7) -0.0087(6)
C17 0.0344(8) 0.0273(8) 0.0267(8) -0.0047(7) 0.0080(7) 0.0071(6)
C18 0.0285(7) 0.0268(8) 0.0255(8) 0.0055(6) 0.0016(6) 0.0069(6)
Cu1 0.01368(7) 0.02505(9) 0.01184(7) 0.00069(7) 0.00157(5) 0.00011(6)

loop_
_atom_type_symbol
_atom_type_description
_atom_type_scat_dispersion_real
_atom_type_scat_dispersion_imag
_atom_type_scat_source
C C 0.0033 0.0016 'International Tables Vol C Tables 4.2.6.8 and 6.1.1.4'
H H 0.0000 0.0000 'International Tables Vol C Tables 4.2.6.8 and 6.1.1.4'
Cl Cl 0.1484 0.1585 'International Tables Vol C Tables 4.2.6.8 and 6.1.1.4'
Cu Cu 0.3201 1.2651 'International Tables Vol C Tables 4.2.6.8 and 6.1.1.4'
N N 0.0061 0.0033 'International Tables Vol C Tables 4.2.6.8 and 6.1.1.4'

loop_
_geom_angle_atom_site_label_1
_geom_angle_atom_site_label_2
_geom_angle_atom_site_label_3
_geom_angle
C3 N1 C1 111.47(11)
C3 N1 C12 115.94(11)
C1 N1 C12 111.29(11)
C3 N1 Cu1 114.29(9)
C1 N1 Cu1 84.27(7)
C12 N1 Cu1 115.33(9)
C4 N2 C5 114.41(11)
C4 N2 C2 105.92(11)
C5 N2 C2 110.07(11)
C4 N2 Cu1 103.06(9)
C5 N2 Cu1 123.35(9)
C2 N2 Cu1 97.72(8)
C2 N3 C8 113.56(12)
C2 N3 C7 110.54(11)
C8 N3 C7 118.98(12)
C9 N4 C1 111.15(11)
C9 N4 C10 110.40(11)
C1 N4 C10 107.91(11)
C9 N4 Cu1 123.13(10)
C1 N4 Cu1 88.17(8)
C10 N4 Cu1 113.17(9)
N4 C1 N1 100.86(10)
N4 C1 C2 111.08(11)
N1 C1 C2 107.95(11)
N4 C1 Cu1 55.70(7)
N1 C1 Cu1 59.54(6)
C2 C1 Cu1 88.93(8)
N3 C2 N2 114.14(11)
N3 C2 C1 113.33(11)
N2 C2 C1 105.67(11)
N1 C3 C4 108.73(10)
N2 C4 C3 108.77(11)
N2 C5 C13 111.70(13)
N2 C5 C6 109.68(12)
C13 C5 C6 113.93(13)
C5 C6 C7 110.41(13)
N3 C7 C15 111.23(13)
N3 C7 C14 107.18(13)
C15 C7 C14 108.82(15)
N3 C7 C6 109.91(12)
C15 C7 C6 108.88(14)
C14 C7 C6 110.82(14)
N3 C8 C9 109.60(12)
N4 C9 C8 111.45(12)
N4 C10 C16 111.59(13)
N4 C10 C11 109.28(12)
C16 C10 C11 109.59(13)
C10 C11 C12 115.64(13)
N1 C12 C18 112.54(13)
N1 C12 C11 105.27(11)
C18 C12 C11 111.93(13)
N1 C12 C17 109.90(13)
C18 C12 C17 109.19(13)
C11 C12 C17 107.86(13)
N4 Cu1 N1 65.15(4)
N4 Cu1 Cl2 156.72(4)
N1 Cu1 Cl2 97.40(3)
N4 Cu1 Cl1 97.88(3)
N1 Cu1 Cl1 163.03(3)
Cl2 Cu1 Cl1 99.067(17)
N4 Cu1 N2 86.94(5)
N1 Cu1 N2 68.55(4)
Cl2 Cu1 N2 101.33(3)
Cl1 Cu1 N2 111.87(3)
N4 Cu1 C1 36.12(4)
N1 Cu1 C1 36.19(4)
Cl2 Cu1 C1 132.44(3)
Cl1 Cu1 C1 128.19(3)
N2 Cu1 C1 59.83(4)

loop_
_geom_bond_atom_site_label_1
_geom_bond_atom_site_label_2
_geom_bond_distance
Cl1 Cu1 2.2506(4)
Cl2 Cu1 2.2374(5)
N1 C3 1.4796(17)
N1 C1 1.4955(17)
N1 C12 1.5053(19)
N1 Cu1 2.1833(12)
N2 C4 1.4822(17)
N2 C5 1.491(2)
N2 C2 1.5018(18)
N2 Cu1 2.3170(12)
N3 C2 1.4379(18)
N3 C8 1.4658(19)
N3 C7 1.502(2)
N4 C9 1.4771(18)
N4 C1 1.4866(17)
N4 C10 1.505(2)
N4 Cu1 2.0831(13)
C1 C2 1.533(2)
C1 Cu1 2.5203(14)
C3 C4 1.533(2)
C5 C13 1.526(2)
C5 C6 1.531(2)
C6 C7 1.552(2)
C7 C15 1.528(2)
C7 C14 1.531(2)
C8 C9 1.509(2)
C10 C16 1.528(2)
C10 C11 1.529(2)
C11 C12 1.535(2)
C12 C18 1.534(2)
C12 C17 1.537(2)

loop_
_geom_torsion_atom_site_label_1
_geom_torsion_atom_site_label_2
_geom_torsion_atom_site_label_3
_geom_torsion_atom_site_label_4
_geom_torsion
C9 N4 C1 N1 -165.94(11)
C10 N4 C1 N1 72.88(13)
Cu1 N4 C1 N1 -40.91(9)
C9 N4 C1 C2 -51.72(15)
C10 N4 C1 C2 -172.90(11)
Cu1 N4 C1 C2 73.31(10)
C9 N4 C1 Cu1 -125.03(12)
C10 N4 C1 Cu1 113.79(11)
C3 N1 C1 N4 152.76(11)
C12 N1 C1 N4 -76.11(13)
Cu1 N1 C1 N4 38.88(9)
C3 N1 C1 C2 36.20(14)
C12 N1 C1 C2 167.33(11)
Cu1 N1 C1 C2 -77.68(9)
C3 N1 C1 Cu1 113.88(11)
C12 N1 C1 Cu1 -114.99(10)
C8 N3 C2 N2 69.13(15)
C7 N3 C2 N2 -67.58(15)
C8 N3 C2 C1 -51.90(16)
C7 N3 C2 C1 171.39(12)
C4 N2 C2 N3 155.42(12)
C5 N2 C2 N3 31.24(15)
Cu1 N2 C2 N3 -98.57(11)
C4 N2 C2 C1 -79.38(12)
C5 N2 C2 C1 156.44(11)
Cu1 N2 C2 C1 26.63(10)
N4 C1 C2 N3 49.27(15)
N1 C1 C2 N3 158.97(11)
Cu1 C1 C2 N3 101.59(11)
N4 C1 C2 N2 -76.43(12)
N1 C1 C2 N2 33.28(13)
Cu1 C1 C2 N2 -24.10(9)
C1 N1 C3 C4 -67.29(15)
C12 N1 C3 C4 164.02(12)
Cu1 N1 C3 C4 26.15(14)
C5 N2 C4 C3 169.32(12)
C2 N2 C4 C3 47.90(15)
Cu1 N2 C4 C3 -54.21(12)
N1 C3 C4 N2 20.99(16)
C4 N2 C5 C13 41.34(17)
C2 N2 C5 C13 160.45(12)
Cu1 N2 C5 C13 -85.23(14)
C4 N2 C5 C6 -85.95(15)
C2 N2 C5 C6 33.16(15)
Cu1 N2 C5 C6 147.48(10)
N2 C5 C6 C7 -65.73(16)
C13 C5 C6 C7 168.24(13)
C2 N3 C7 C15 152.41(14)
C8 N3 C7 C15 18.3(2)
C2 N3 C7 C14 -88.74(15)
C8 N3 C7 C14 137.19(14)
C2 N3 C7 C6 31.76(17)
C8 N3 C7 C6 -102.31(15)
C5 C6 C7 N3 30.56(18)
C5 C6 C7 C15 -91.50(16)
C5 C6 C7 C14 148.84(14)
C2 N3 C8 C9 55.38(16)
C7 N3 C8 C9 -171.84(13)
C1 N4 C9 C8 57.39(16)
C10 N4 C9 C8 177.10(13)
Cu1 N4 C9 C8 -44.83(16)
N3 C8 C9 N4 -57.92(17)
C9 N4 C10 C16 56.35(17)
C1 N4 C10 C16 178.00(12)
Cu1 N4 C10 C16 -86.16(13)
C9 N4 C10 C11 177.71(12)
C1 N4 C10 C11 -60.65(15)
Cu1 N4 C10 C11 35.20(14)
N4 C10 C11 C12 47.32(18)
C16 C10 C11 C12 169.88(14)
C3 N1 C12 C18 67.97(16)
C1 N1 C12 C18 -60.82(15)
Cu1 N1 C12 C18 -154.60(10)
C3 N1 C12 C11 -169.86(12)
C1 N1 C12 C11 61.36(14)
Cu1 N1 C12 C11 -32.43(14)
C3 N1 C12 C17 -53.95(17)
C1 N1 C12 C17 177.27(12)
Cu1 N1 C12 C17 83.48(13)
C10 C11 C12 N1 -45.90(17)
C10 C11 C12 C18 76.66(17)
C10 C11 C12 C17 -163.20(14)
C9 N4 Cu1 N1 143.26(12)
C1 N4 Cu1 N1 29.04(7)
C10 N4 Cu1 N1 -79.68(9)
C9 N4 Cu1 Cl2 -172.54(8)
C1 N4 Cu1 Cl2 73.24(12)
C10 N4 Cu1 Cl2 -35.48(14)
C9 N4 Cu1 Cl1 -36.14(11)
C1 N4 Cu1 Cl1 -150.36(7)
C10 N4 Cu1 Cl1 100.92(9)
C9 N4 Cu1 N2 75.53(11)
C1 N4 Cu1 N2 -38.69(8)
C10 N4 Cu1 N2 -147.41(9)
C9 N4 Cu1 C1 114.22(14)
C10 N4 Cu1 C1 -108.72(12)
C3 N1 Cu1 N4 -139.99(11)
C1 N1 Cu1 N4 -29.00(7)
C12 N1 Cu1 N4 81.87(10)
C3 N1 Cu1 Cl2 56.14(9)
C1 N1 Cu1 Cl2 167.14(7)
C12 N1 Cu1 Cl2 -81.99(9)
C3 N1 Cu1 Cl1 -137.95(11)
C1 N1 Cu1 Cl1 -26.96(16)
C12 N1 Cu1 Cl1 83.91(15)
C3 N1 Cu1 N2 -43.17(9)
C1 N1 Cu1 N2 67.83(7)
C12 N1 Cu1 N2 178.70(10)
C3 N1 Cu1 C1 -111.00(12)
C12 N1 Cu1 C1 110.87(12)
C4 N2 Cu1 N4 115.95(9)
C5 N2 Cu1 N4 -112.71(11)
C2 N2 Cu1 N4 7.55(8)
C4 N2 Cu1 N1 51.48(9)
C5 N2 Cu1 N1 -177.17(11)
C2 N2 Cu1 N1 -56.91(7)
C4 N2 Cu1 Cl2 -42.10(9)
C5 N2 Cu1 Cl2 89.25(10)
C2 N2 Cu1 Cl2 -150.49(7)
C4 N2 Cu1 Cl1 -146.79(8)
C5 N2 Cu1 Cl1 -15.44(11)
C2 N2 Cu1 Cl1 104.82(7)
C4 N2 Cu1 C1 90.71(9)
C5 N2 Cu1 C1 -137.94(12)
C2 N2 Cu1 C1 -17.68(7)
N1 C1 Cu1 N4 131.74(11)
C2 C1 Cu1 N4 -116.63(11)
N4 C1 Cu1 N1 -131.74(11)
C2 C1 Cu1 N1 111.63(10)
N4 C1 Cu1 Cl2 -149.15(7)
N1 C1 Cu1 Cl2 -17.41(9)
C2 C1 Cu1 Cl2 94.22(7)
N4 C1 Cu1 Cl1 38.56(9)
N1 C1 Cu1 Cl1 170.31(6)
C2 C1 Cu1 Cl1 -78.07(7)
N4 C1 Cu1 N2 133.78(9)
N1 C1 Cu1 N2 -94.48(8)
C2 C1 Cu1 N2 17.15(7)
